data_1549105
loop_
_publ_author_name
'McDearmon, Brenden'
'Lim, Eunhee'
'Lee, In-Hwan'
'Kozycz, Lisa M.'
'O&#x2019;Hara, Kathryn'
'Robledo, P. Isaac'
'Venkatesan, Naveen R.'
'Chabinyc, Michael L.'
'Hawker, Craig J.'

_publ_section_title
;
 Effects of Side-Chain Topology on Aggregation of Conjugated Polymers
;
_journal_issue 7
_journal_name_full Macromolecules
_journal_page_first 2580
_journal_paper_doi 10.1021/acs.macromol.8b00176
_journal_volume 51
_journal_year 2018
_chemical_formula_sum 'C40 H53 O2 S4'
_chemical_formula_weight 694.06
_space_group_crystal_system monoclinic
_space_group_IT_number 14
_space_group_name_Hall '-P 2ybc'
_space_group_name_H-M_alt 'P 1 21/c 1'
_symmetry_space_group_name_Hall '-P 2ybc'
_symmetry_space_group_name_H-M 'P 1 21/c 1'
_atom_sites_solution_hydrogens geom
_audit_creation_method SHELXL-2014/7
_cell_angle_alpha 90
_cell_angle_beta 94.615(6)
_cell_angle_gamma 90
_cell_formula_units_Z 6
_cell_length_a 8.8413(15)
_cell_length_b 22.709(3)
_cell_length_c 27.979(5)
_cell_measurement_reflns_used 463
_cell_measurement_temperature 100(2)
_cell_measurement_theta_max 20.1
_cell_measurement_theta_min 1.7
_cell_volume 5599.3(16)
_computing_structure_refinement 'SHELXL-2014/7 (Sheldrick, 2014)'
_diffrn_ambient_temperature 100(2)
_diffrn_measured_fraction_theta_full 0.992
_diffrn_measured_fraction_theta_max 0.992
_diffrn_measurement_device_type 'Bruker Kappa Apex II'
_diffrn_measurement_method 'Omega scan'
_diffrn_radiation_type MoK\a
_diffrn_radiation_wavelength 0.71073
_diffrn_reflns_av_R_equivalents 0.2135
_diffrn_reflns_av_unetI/netI 0.3625
_diffrn_reflns_Laue_measured_fraction_full 0.992
_diffrn_reflns_Laue_measured_fraction_max 0.992
_diffrn_reflns_limit_h_max 9
_diffrn_reflns_limit_h_min -10
_diffrn_reflns_limit_k_max 26
_diffrn_reflns_limit_k_min -20
_diffrn_reflns_limit_l_max 12
_diffrn_reflns_limit_l_min -31
_diffrn_reflns_number 18591
_diffrn_reflns_point_group_measured_fraction_full 0.992
_diffrn_reflns_point_group_measured_fraction_max 0.992
_diffrn_reflns_theta_full 24.139
_diffrn_reflns_theta_max 24.139
_diffrn_reflns_theta_min 1.156
_exptl_absorpt_coefficient_mu 0.288
_exptl_absorpt_correction_T_max 0.7450
_exptl_absorpt_correction_T_min 0.5695
_exptl_absorpt_correction_type multi-scan
_exptl_absorpt_process_details sadabs
_exptl_crystal_colour colorless
_exptl_crystal_density_diffrn 1.235
_exptl_crystal_description block
_exptl_crystal_F_000 2238
_exptl_crystal_size_max 0.250
_exptl_crystal_size_mid 0.200
_exptl_crystal_size_min 0.050
_refine_diff_density_max 0.912
_refine_diff_density_min -0.548
_refine_diff_density_rms 0.098
_refine_ls_extinction_coef 0.0019(4)
_refine_ls_extinction_expression Fc^*^=kFc[1+0.001xFc^2^\l^3^/sin(2\q)]^-1/4^
_refine_ls_extinction_method 'SHELXL-2014/7 (Sheldrick 2014'
_refine_ls_goodness_of_fit_ref 1.008
_refine_ls_hydrogen_treatment constr
_refine_ls_matrix_type full
_refine_ls_number_parameters 602
_refine_ls_number_reflns 8853
_refine_ls_number_restraints 0
_refine_ls_restrained_S_all 1.008
_refine_ls_R_factor_all 0.3332
_refine_ls_R_factor_gt 0.1312
_refine_ls_shift/su_max 0.000
_refine_ls_shift/su_mean 0.000
_refine_ls_structure_factor_coef Fsqd
_refine_ls_weighting_details 'w=1/[\s^2^(Fo^2^)+(0.1234P)^2^] where P=(Fo^2^+2Fc^2^)/3'
_refine_ls_weighting_scheme calc
_refine_ls_wR_factor_gt 0.2530
_refine_ls_wR_factor_ref 0.3455
_reflns_Friedel_coverage 0.000
_reflns_number_gt 2769
_reflns_number_total 8853
_reflns_threshold_expression 'I > 2\s(I)'
_cod_data_source_file ma8b00176_si_004.cif
_cod_data_source_block b12062016_0m
_cod_depositor_comments 'Adding full bibliography for 1549105--1549106.cif.'
_cod_database_code 1549105
_shelx_shelxl_version_number 2014/7
_shelx_space_group_comment
;
The symmetry employed for this shelxl refinement is uniquely defined
by the following loop, which should always be used as a source of
symmetry information in preference to the above space-group names.
They are only intended as comments.
;
_shelx_estimated_absorpt_t_min 0.932
_shelx_estimated_absorpt_t_max 0.986

loop_
_space_group_symop_operation_xyz
'x, y, z'
'-x, y+1/2, -z+1/2'
'-x, -y, -z'
'x, -y-1/2, z-1/2'

loop_
_atom_site_label
_atom_site_type_symbol
_atom_site_fract_x
_atom_site_fract_y
_atom_site_fract_z
_atom_site_U_iso_or_equiv
_atom_site_adp_type
_atom_site_occupancy
_atom_site_site_symmetry_order
_atom_site_calc_flag
_atom_site_refinement_flags_posn
_atom_site_refinement_flags_adp
_atom_site_refinement_flags_occupancy
C1 C 0.6600(14) 0.7373(7) 0.4866(5) 0.042(4) Uani 1 1 d . . .
H1 H 0.6582 0.7763 0.4744 0.050 Uiso 1 1 calc R U .
C2 C 0.6062(13) 0.6905(6) 0.4612(5) 0.034(3) Uani 1 1 d . . .
H2 H 0.5641 0.6926 0.4289 0.041 Uiso 1 1 calc R U .
C3 C 0.6199(13) 0.6379(6) 0.4882(4) 0.028(3) Uani 1 1 d . . .
C4 C 0.6845(12) 0.6462(6) 0.5325(4) 0.027(3) Uani 1 1 d . . .
C5 C 0.7182(13) 0.6028(6) 0.5718(4) 0.036(4) Uani 1 1 d . . .
C6 C 0.7763(9) 0.5354(4) 0.5616(3) 0.0511(12) Uani 0.755(7) 1 d . . P
C8 C 0.7841(14) 0.5183(6) 0.6165(4) 0.031(3) Uani 1 1 d . . .
C9 C 0.7605(14) 0.5601(7) 0.6520(5) 0.045(4) Uani 1 1 d . . .
C10 C 0.8215(16) 0.4613(7) 0.6292(4) 0.045(4) Uani 1 1 d . . .
C11 C 0.8454(12) 0.4459(6) 0.6795(4) 0.026(3) Uani 1 1 d . . .
C12 C 0.8888(12) 0.4040(7) 0.7578(4) 0.038(4) Uani 1 1 d . . .
C13 C 0.8300(10) 0.4674(4) 0.7695(3) 0.0499(12) Uani 0.771(8) 1 d . . P
C14 C 0.8204(14) 0.4900(6) 0.7136(4) 0.034(3) Uani 1 1 d . . .
C15 C 0.7829(17) 0.5457(6) 0.6996(4) 0.049(4) Uani 1 1 d . . .
C16 C 0.9271(12) 0.3605(6) 0.7962(4) 0.030(3) Uani 1 1 d . . .
C17 C 1.0370(14) 0.2712(7) 0.8394(4) 0.044(4) Uani 1 1 d . . .
H17 H 1.0849 0.2354 0.8498 0.053 Uiso 1 1 calc R U .
C18 C 0.9672(14) 0.3085(6) 0.8684(5) 0.043(4) Uani 1 1 d . . .
H18 H 0.9588 0.3009 0.9015 0.051 Uiso 1 1 calc R U .
C19 C 0.9078(13) 0.3600(6) 0.8449(4) 0.037(4) Uani 1 1 d . . .
C20 C 0.5687(13) 0.5784(6) 0.4659(4) 0.037(4) Uani 1 1 d . . .
H20A H 0.4745 0.5844 0.4448 0.044 Uiso 1 1 calc R U .
H20B H 0.5455 0.5509 0.4917 0.044 Uiso 1 1 calc R U .
C21 C 0.6907(13) 0.5506(6) 0.4363(4) 0.034(4) Uani 1 1 d . . .
H21A H 0.7149 0.5784 0.4108 0.041 Uiso 1 1 calc R U .
H21B H 0.7845 0.5442 0.4575 0.041 Uiso 1 1 calc R U .
C22 C 0.6413(14) 0.4931(6) 0.4139(5) 0.040(4) Uani 1 1 d . . .
H22A H 0.5527 0.4997 0.3905 0.048 Uiso 1 1 calc R U .
H22B H 0.6101 0.4660 0.4389 0.048 Uiso 1 1 calc R U .
C23 C 0.7719(12) 0.4647(6) 0.3879(4) 0.027(3) Uani 1 1 d . . .
H23A H 0.8104 0.4939 0.3656 0.033 Uiso 1 1 calc R U .
H23B H 0.8562 0.4548 0.4120 0.033 Uiso 1 1 calc R U .
C24 C 0.7239(12) 0.4090(6) 0.3598(4) 0.033(3) Uani 1 1 d . . .
H24A H 0.6779 0.3808 0.3815 0.040 Uiso 1 1 calc R U .
H24B H 0.6461 0.4193 0.3338 0.040 Uiso 1 1 calc R U .
C25 C 0.8572(12) 0.3798(6) 0.3384(4) 0.039(4) Uani 1 1 d . . .
H25A H 0.9042 0.4077 0.3175 0.058 Uiso 1 1 calc R U .
H25B H 0.8215 0.3452 0.3197 0.058 Uiso 1 1 calc R U .
H25C H 0.9319 0.3674 0.3642 0.058 Uiso 1 1 calc R U .
C27 C 0.9356(18) 0.3884(10) 0.5893(7) 0.112(6) Uani 1 1 d . . .
H27A H 0.9286 0.3552 0.6120 0.135 Uiso 1 1 calc R U .
H27B H 1.0267 0.4118 0.5997 0.135 Uiso 1 1 calc R U .
C28 C 0.9502(16) 0.3640(8) 0.5381(5) 0.069(5) Uani 1 1 d . . .
H28A H 0.9752 0.3979 0.5179 0.083 Uiso 1 1 calc R U .
H28B H 1.0397 0.3377 0.5400 0.083 Uiso 1 1 calc R U .
C29 C 0.8235(16) 0.3313(10) 0.5110(7) 0.118(10) Uani 1 1 d . . .
H29A H 0.7819 0.3045 0.5346 0.142 Uiso 1 1 calc R U .
H29B H 0.7436 0.3609 0.5027 0.142 Uiso 1 1 calc R U .
C30 C 0.833(2) 0.3002(11) 0.4727(8) 0.148(12) Uani 1 1 d . . .
H30A H 0.9135 0.2706 0.4806 0.177 Uiso 1 1 calc R U .
H30B H 0.8730 0.3269 0.4487 0.177 Uiso 1 1 calc R U .
C31 C 0.7056(15) 0.2682(7) 0.4477(4) 0.052(4) Uani 1 1 d . . .
H31A H 0.6945 0.2298 0.4628 0.078 Uiso 1 1 calc R U .
H31B H 0.7251 0.2627 0.4140 0.078 Uiso 1 1 calc R U .
H31C H 0.6120 0.2910 0.4495 0.078 Uiso 1 1 calc R U .
C33 C 0.6586(17) 0.6062(10) 0.7480(7) 0.112(6) Uani 1 1 d . . .
H33A H 0.5903 0.5718 0.7490 0.135 Uiso 1 1 calc R U .
H33B H 0.6161 0.6331 0.7225 0.135 Uiso 1 1 calc R U .
C34 C 0.668(2) 0.6385(11) 0.7969(6) 0.121(9) Uani 1 1 d . . .
H34A H 0.5740 0.6625 0.7960 0.145 Uiso 1 1 calc R U .
H34B H 0.6547 0.6071 0.8208 0.145 Uiso 1 1 calc R U .
C35 C 0.774(2) 0.6726(14) 0.8169(7) 0.187(17) Uani 1 1 d . . .
H35A H 0.7788 0.7065 0.7948 0.225 Uiso 1 1 calc R U .
H35B H 0.8697 0.6505 0.8145 0.225 Uiso 1 1 calc R U .
C36 C 0.786(2) 0.6972(9) 0.8631(5) 0.082(6) Uani 1 1 d . . .
H36A H 0.8319 0.6677 0.8859 0.098 Uiso 1 1 calc R U .
H36B H 0.6830 0.7060 0.8725 0.098 Uiso 1 1 calc R U .
C37 C 0.877(2) 0.7507(9) 0.8672(9) 0.136(11) Uani 1 1 d . . .
H37A H 0.9741 0.7439 0.8538 0.204 Uiso 1 1 calc R U .
H37B H 0.8943 0.7616 0.9011 0.204 Uiso 1 1 calc R U .
H37C H 0.8222 0.7826 0.8496 0.204 Uiso 1 1 calc R U .
C38 C 0.8251(13) 0.4069(5) 0.8706(4) 0.032(3) Uani 1 1 d . . .
H38A H 0.7725 0.3884 0.8967 0.038 Uiso 1 1 calc R U .
H38B H 0.7472 0.4250 0.8478 0.038 Uiso 1 1 calc R U .
C39 C 0.9319(13) 0.4552(5) 0.8919(4) 0.031(3) Uani 1 1 d . . .
H39A H 1.0137 0.4367 0.9130 0.037 Uiso 1 1 calc R U .
H39B H 0.9797 0.4752 0.8655 0.037 Uiso 1 1 calc R U .
C40 C 0.8512(14) 0.5011(6) 0.9207(4) 0.036(3) Uani 1 1 d . . .
H40A H 0.7676 0.5189 0.8999 0.043 Uiso 1 1 calc R U .
H40B H 0.8058 0.4813 0.9476 0.043 Uiso 1 1 calc R U .
C41 C 0.9548(14) 0.5491(6) 0.9404(4) 0.040(4) Uani 1 1 d . . .
H41A H 0.9909 0.5722 0.9136 0.047 Uiso 1 1 calc R U .
H41B H 1.0443 0.5313 0.9584 0.047 Uiso 1 1 calc R U .
C42 C 0.8735(15) 0.5906(6) 0.9739(5) 0.046(4) Uani 1 1 d . . .
H42A H 0.8394 0.5674 1.0010 0.055 Uiso 1 1 calc R U .
H42B H 0.7822 0.6072 0.9560 0.055 Uiso 1 1 calc R U .
C43 C 0.9763(15) 0.6420(6) 0.9941(5) 0.053(4) Uani 1 1 d . . .
H43A H 1.0702 0.6260 1.0100 0.080 Uiso 1 1 calc R U .
H43B H 0.9225 0.6646 1.0173 0.080 Uiso 1 1 calc R U .
H43C H 1.0008 0.6679 0.9678 0.080 Uiso 1 1 calc R U .
C44 C 0.2621(14) 0.7300(7) 0.8232(4) 0.042(4) Uani 1 1 d . . .
H44 H 0.2538 0.7686 0.8102 0.051 Uiso 1 1 calc R U .
C45 C 0.2078(14) 0.6800(7) 0.8007(5) 0.047(4) Uani 1 1 d . . .
H45 H 0.1558 0.6811 0.7696 0.056 Uiso 1 1 calc R U .
C46 C 0.2336(13) 0.6252(7) 0.8268(4) 0.035(3) Uani 1 1 d . . .
C47 C 0.3093(13) 0.6375(6) 0.8711(4) 0.033(3) Uani 1 1 d . . .
C48 C 0.3649(12) 0.5960(7) 0.9092(4) 0.037(4) Uani 1 1 d . . .
C49 C 0.3949(10) 0.5306(5) 0.9007(3) 0.0417(11) Uani 0.855(7) 1 d . . P
C50 C 0.4504(12) 0.5125(6) 0.9524(4) 0.031(2) Uani 1 1 d . . .
C51 C 0.4964(13) 0.4549(6) 0.9651(5) 0.033(3) Uani 1 1 d . . .
C52 C 0.5453(12) 0.4435(6) 1.0120(4) 0.031(2) Uani 1 1 d . . .
C53 C 0.1841(13) 0.5668(6) 0.8074(4) 0.032(3) Uani 1 1 d . . .
H53A H 0.0873 0.5713 0.7873 0.038 Uiso 1 1 calc R U .
H53B H 0.1659 0.5400 0.8342 0.038 Uiso 1 1 calc R U .
C54 C 0.3022(13) 0.5399(6) 0.7775(4) 0.035(3) Uani 1 1 d . . .
H54A H 0.3269 0.5688 0.7528 0.042 Uiso 1 1 calc R U .
H54B H 0.3960 0.5329 0.7985 0.042 Uiso 1 1 calc R U .
C55 C 0.2548(13) 0.4826(5) 0.7529(4) 0.029(3) Uani 1 1 d . . .
H55A H 0.1677 0.4904 0.7293 0.035 Uiso 1 1 calc R U .
H55B H 0.2200 0.4551 0.7772 0.035 Uiso 1 1 calc R U .
C56 C 0.3810(14) 0.4530(6) 0.7273(4) 0.034(3) Uani 1 1 d . . .
H56A H 0.4170 0.4809 0.7035 0.041 Uiso 1 1 calc R U .
H56B H 0.4673 0.4446 0.7511 0.041 Uiso 1 1 calc R U .
C57 C 0.3335(13) 0.3958(6) 0.7016(4) 0.035(4) Uani 1 1 d . . .
H57A H 0.2494 0.4041 0.6771 0.042 Uiso 1 1 calc R U .
H57B H 0.2954 0.3680 0.7251 0.042 Uiso 1 1 calc R U .
C58 C 0.4631(12) 0.3668(6) 0.6776(4) 0.036(3) Uani 1 1 d . . .
H58A H 0.5049 0.3949 0.6555 0.054 Uiso 1 1 calc R U .
H58B H 0.4251 0.3320 0.6598 0.054 Uiso 1 1 calc R U .
H58C H 0.5428 0.3550 0.7022 0.054 Uiso 1 1 calc R U .
C60 C 0.3526(13) 0.3922(6) 0.9094(4) 0.040(4) Uani 1 1 d . . .
H60A H 0.2780 0.4248 0.9093 0.048 Uiso 1 1 calc R U .
H60B H 0.3155 0.3594 0.9285 0.048 Uiso 1 1 calc R U .
C61 C 0.3683(14) 0.3723(6) 0.8594(4) 0.037(3) Uani 1 1 d . . .
H61A H 0.4125 0.4047 0.8415 0.044 Uiso 1 1 calc R U .
H61B H 0.2661 0.3639 0.8439 0.044 Uiso 1 1 calc R U .
C62 C 0.4669(13) 0.3177(5) 0.8558(4) 0.029(3) Uani 1 1 d . . .
H62A H 0.5676 0.3255 0.8727 0.035 Uiso 1 1 calc R U .
H62B H 0.4201 0.2848 0.8726 0.035 Uiso 1 1 calc R U .
C63 C 0.4893(13) 0.2985(6) 0.8053(4) 0.033(3) Uani 1 1 d . . .
H63A H 0.5370 0.3311 0.7885 0.039 Uiso 1 1 calc R U .
H63B H 0.3888 0.2907 0.7883 0.039 Uiso 1 1 calc R U .
C64 C 0.5877(14) 0.2435(6) 0.8028(4) 0.039(4) Uani 1 1 d . . .
H64A H 0.6884 0.2512 0.8189 0.058 Uiso 1 1 calc R U .
H64B H 0.5976 0.2333 0.7692 0.058 Uiso 1 1 calc R U .
H64C H 0.5402 0.2107 0.8188 0.058 Uiso 1 1 calc R U .
C6B C 0.7145(5) 0.6302(2) 0.63078(15) 0.0511(12) Uani 0.245(7) 1 d . . P
C13B C 0.8890(5) 0.3777(2) 0.69948(15) 0.0499(12) Uani 0.229(8) 1 d . . P
C49B C 0.6070(4) 0.37529(19) 1.03201(13) 0.0417(11) Uani 0.145(7) 1 d . . P
O1 O 0.8138(12) 0.4215(5) 0.5897(4) 0.075(4) Uani 1 1 d . . .
O2 O 0.7908(12) 0.5891(5) 0.7383(4) 0.077(4) Uani 1 1 d . . .
O3 O 0.5005(8) 0.4124(4) 0.9307(3) 0.041(3) Uani 1 1 d . . .
S1 S 0.7313(4) 0.71930(16) 0.54288(11) 0.0395(10) Uani 1 1 d . . .
S2 S 0.7145(5) 0.6302(2) 0.63078(15) 0.0511(12) Uani 0.755(7) 1 d . . P
S3 S 0.8890(5) 0.3777(2) 0.69948(15) 0.0499(12) Uani 0.771(8) 1 d . . P
S4 S 1.0279(4) 0.29648(16) 0.78165(11) 0.0350(9) Uani 1 1 d . . .
S5 S 0.3473(4) 0.71214(18) 0.87815(13) 0.0431(10) Uani 1 1 d . . .
S6 S 0.6070(4) 0.37529(19) 1.03201(13) 0.0417(11) Uani 0.855(7) 1 d . . P
S2B S 0.7763(9) 0.5354(4) 0.5616(3) 0.0511(12) Uani 0.245(7) 1 d . . P
S3B S 0.8300(10) 0.4674(4) 0.7695(3) 0.0499(12) Uani 0.229(8) 1 d . . P
S6B S 0.3949(10) 0.5306(5) 0.9007(3) 0.0417(11) Uani 0.145(7) 1 d . . P

loop_
_atom_site_aniso_label
_atom_site_aniso_U_11
_atom_site_aniso_U_22
_atom_site_aniso_U_33
_atom_site_aniso_U_23
_atom_site_aniso_U_13
_atom_site_aniso_U_12
C1 0.038(9) 0.047(11) 0.042(9) -0.004(7) 0.009(7) -0.003(8)
C2 0.034(8) 0.033(9) 0.037(8) 0.005(7) 0.006(6) 0.006(7)
C3 0.038(8) 0.036(9) 0.009(6) 0.010(6) 0.006(5) 0.015(7)
C4 0.024(7) 0.045(9) 0.013(7) -0.004(6) 0.013(5) 0.004(6)
C5 0.020(7) 0.072(12) 0.013(7) 0.002(7) -0.009(5) -0.006(7)
C6 0.056(3) 0.060(3) 0.037(2) 0.015(2) 0.0022(19) -0.002(2)
C8 0.040(8) 0.031(9) 0.024(7) -0.012(6) 0.007(6) -0.011(7)
C9 0.035(8) 0.056(11) 0.048(9) 0.006(8) 0.028(7) -0.005(8)
C10 0.070(11) 0.041(11) 0.025(8) -0.023(7) 0.012(7) -0.015(8)
C11 0.014(7) 0.036(9) 0.030(7) 0.003(6) 0.006(5) -0.001(6)
C12 0.010(7) 0.084(12) 0.020(7) -0.002(7) 0.003(5) -0.004(7)
C13 0.054(3) 0.051(3) 0.045(2) 0.013(2) 0.001(2) 0.000(2)
C14 0.040(8) 0.028(9) 0.035(8) -0.008(7) 0.003(6) 0.002(7)
C15 0.089(12) 0.039(11) 0.023(8) 0.002(7) 0.026(7) 0.023(9)
C16 0.024(7) 0.035(9) 0.032(8) -0.004(6) 0.006(6) -0.008(6)
C17 0.040(9) 0.058(11) 0.035(8) 0.018(7) 0.006(7) -0.007(8)
C18 0.034(8) 0.042(10) 0.052(9) 0.004(8) 0.004(7) -0.008(8)
C19 0.030(8) 0.048(10) 0.034(8) -0.005(7) 0.012(6) -0.015(7)
C20 0.036(8) 0.061(11) 0.014(6) 0.001(7) 0.003(6) 0.000(7)
C21 0.030(8) 0.054(11) 0.021(7) 0.012(6) 0.014(6) 0.009(7)
C22 0.037(8) 0.040(10) 0.043(9) -0.008(7) 0.004(7) -0.002(7)
C23 0.022(7) 0.046(9) 0.014(6) 0.004(6) 0.007(5) -0.004(7)
C24 0.017(7) 0.051(10) 0.033(8) 0.008(7) 0.007(6) -0.008(7)
C25 0.028(7) 0.045(10) 0.045(8) -0.006(7) 0.012(6) 0.004(7)
C27 0.035(7) 0.172(16) 0.136(13) 0.058(11) 0.042(8) 0.036(9)
C28 0.046(9) 0.104(16) 0.059(10) -0.046(10) 0.018(8) -0.011(10)
C29 0.026(10) 0.16(2) 0.16(2) -0.116(18) -0.009(11) 0.031(12)
C30 0.055(13) 0.21(3) 0.18(2) -0.14(2) -0.006(14) 0.047(15)
C31 0.048(9) 0.071(12) 0.038(8) -0.030(8) 0.005(7) -0.009(8)
C33 0.035(7) 0.172(16) 0.136(13) 0.058(11) 0.042(8) 0.036(9)
C34 0.092(15) 0.22(3) 0.059(12) -0.083(15) 0.037(11) -0.018(17)
C35 0.050(13) 0.40(5) 0.115(18) -0.19(2) -0.002(12) -0.016(19)
C36 0.091(14) 0.117(18) 0.039(10) -0.013(10) 0.014(9) 0.007(13)
C37 0.104(17) 0.093(19) 0.23(3) -0.050(18) 0.103(18) -0.048(14)
C38 0.033(7) 0.022(8) 0.045(8) -0.024(6) 0.028(6) -0.022(7)
C39 0.044(8) 0.030(9) 0.021(7) 0.006(6) 0.014(6) -0.007(7)
C40 0.040(8) 0.046(10) 0.024(7) -0.009(6) 0.011(6) 0.007(7)
C41 0.047(9) 0.045(10) 0.029(7) 0.002(7) 0.017(6) 0.008(8)
C42 0.043(9) 0.055(11) 0.041(8) 0.006(8) 0.020(7) 0.007(8)
C43 0.061(10) 0.057(12) 0.043(9) -0.011(8) 0.012(7) 0.022(9)
C44 0.050(9) 0.040(10) 0.040(8) -0.001(7) 0.022(7) -0.011(8)
C45 0.040(9) 0.064(12) 0.040(9) 0.010(8) 0.024(7) 0.026(9)
C46 0.025(7) 0.058(11) 0.024(7) -0.004(7) 0.014(6) 0.002(7)
C47 0.024(7) 0.033(9) 0.043(9) 0.000(7) 0.014(6) 0.002(6)
C48 0.012(7) 0.072(12) 0.029(8) -0.006(7) 0.009(6) -0.020(7)
C49 0.035(2) 0.051(3) 0.040(2) 0.0048(19) 0.0122(16) 0.000(2)
C50 0.017(5) 0.051(7) 0.027(5) -0.010(4) 0.021(4) -0.004(5)
C51 0.015(7) 0.033(9) 0.053(9) -0.018(7) 0.015(6) -0.014(6)
C52 0.017(5) 0.051(7) 0.027(5) -0.010(4) 0.021(4) -0.004(5)
C53 0.028(7) 0.039(9) 0.030(7) 0.001(6) 0.009(6) 0.001(7)
C54 0.027(7) 0.043(10) 0.037(8) 0.003(7) 0.007(6) -0.005(7)
C55 0.038(8) 0.036(9) 0.015(6) 0.006(6) 0.007(5) 0.015(7)
C56 0.041(8) 0.037(9) 0.027(7) 0.002(6) 0.012(6) -0.002(7)
C57 0.022(7) 0.061(11) 0.022(7) 0.019(7) 0.000(6) 0.005(7)
C58 0.027(7) 0.041(10) 0.039(8) 0.006(7) -0.004(6) -0.003(7)
C60 0.028(8) 0.065(11) 0.028(8) -0.013(7) 0.007(6) -0.009(7)
C61 0.039(8) 0.031(9) 0.041(8) 0.000(7) 0.005(6) -0.006(7)
C62 0.038(8) 0.031(9) 0.021(7) 0.010(6) 0.013(6) -0.003(7)
C63 0.034(8) 0.045(10) 0.021(7) -0.005(6) 0.015(6) 0.002(7)
C64 0.042(8) 0.039(10) 0.037(8) -0.016(7) 0.010(6) 0.000(7)
C6B 0.056(3) 0.060(3) 0.037(2) 0.015(2) 0.0022(19) -0.002(2)
C13B 0.054(3) 0.051(3) 0.045(2) 0.013(2) 0.001(2) 0.000(2)
C49B 0.035(2) 0.051(3) 0.040(2) 0.0048(19) 0.0122(16) 0.000(2)
O1 0.070(8) 0.092(10) 0.065(7) -0.021(7) 0.010(6) -0.002(7)
O2 0.075(8) 0.084(10) 0.076(8) -0.001(7) 0.032(6) 0.006(7)
O3 0.017(5) 0.066(7) 0.042(5) -0.024(5) 0.010(4) -0.003(5)
S1 0.043(2) 0.045(3) 0.0317(19) -0.0039(17) 0.0090(16) 0.0033(19)
S2 0.056(3) 0.060(3) 0.037(2) 0.015(2) 0.0022(19) -0.002(2)
S3 0.054(3) 0.051(3) 0.045(2) 0.013(2) 0.001(2) 0.000(2)
S4 0.039(2) 0.040(2) 0.0273(18) 0.0010(16) 0.0065(15) 0.0019(18)
S5 0.049(2) 0.039(3) 0.042(2) -0.0060(18) 0.0075(17) -0.002(2)
S6 0.035(2) 0.051(3) 0.040(2) 0.0048(19) 0.0122(16) 0.000(2)
S2B 0.056(3) 0.060(3) 0.037(2) 0.015(2) 0.0022(19) -0.002(2)
S3B 0.054(3) 0.051(3) 0.045(2) 0.013(2) 0.001(2) 0.000(2)
S6B 0.035(2) 0.051(3) 0.040(2) 0.0048(19) 0.0122(16) 0.000(2)

loop_
_atom_type_symbol
_atom_type_description
_atom_type_scat_dispersion_real
_atom_type_scat_dispersion_imag
_atom_type_scat_source
C C 0.0033 0.0016 'International Tables Vol C Tables 4.2.6.8 and 6.1.1.4'
O O 0.0106 0.0060 'International Tables Vol C Tables 4.2.6.8 and 6.1.1.4'
S S 0.1246 0.1234 'International Tables Vol C Tables 4.2.6.8 and 6.1.1.4'
H H 0.0000 0.0000 'International Tables Vol C Tables 4.2.6.8 and 6.1.1.4'

loop_
_geom_angle_atom_site_label_1
_geom_angle_atom_site_label_2
_geom_angle_atom_site_label_3
_geom_angle
_geom_angle_site_symmetry_1
_geom_angle_site_symmetry_3
C2 C1 S1 113.0(12) . .
C2 C1 H1 123.5 . .
S1 C1 H1 123.5 . .
C1 C2 C3 111.9(12) . .
C1 C2 H2 124.1 . .
C3 C2 H2 124.1 . .
C4 C3 C2 112.8(12) . .
C4 C3 C20 126.2(11) . .
C2 C3 C20 120.9(11) . .
C3 C4 C5 129.5(12) . .
C3 C4 S1 111.8(10) . .
C5 C4 S1 118.7(9) . .
C4 C5 C6 122.2(9) . .
C4 C5 C6B 116.0(10) . .
C6 C5 C6B 121.4(8) . .
C8 C6 C5 92.7(8) . .
C10 C8 C9 120.1(12) . .
C10 C8 C6 118.1(10) . .
C9 C8 C6 121.7(12) . .
C15 C9 C8 120.6(14) . .
C15 C9 C6B 124.3(12) . .
C8 C9 C6B 115.0(10) . .
C8 C10 O1 113.7(12) . .
C8 C10 C11 119.3(11) . .
O1 C10 C11 126.5(13) . .
C14 C11 C10 117.8(12) . .
C14 C11 C13B 118.2(9) . .
C10 C11 C13B 123.8(10) . .
C16 C12 C13 121.4(9) . .
C16 C12 C13B 115.8(10) . .
C13 C12 C13B 122.3(9) . .
C12 C13 C14 94.6(8) . .
C15 C14 C11 120.9(12) . .
C15 C14 C13 124.0(11) . .
C11 C14 C13 115.0(11) . .
C14 C15 C9 121.1(13) . .
C14 C15 O2 114.7(11) . .
C9 C15 O2 123.6(13) . .
C19 C16 C12 132.8(12) . .
C19 C16 S4 108.8(10) . .
C12 C16 S4 118.2(9) . .
C18 C17 S4 111.5(12) . .
C18 C17 H17 124.3 . .
S4 C17 H17 124.3 . .
C17 C18 C19 114.0(13) . .
C17 C18 H18 123.0 . .
C19 C18 H18 123.0 . .
C16 C19 C18 113.0(12) . .
C16 C19 C38 124.4(13) . .
C18 C19 C38 122.5(12) . .
C3 C20 C21 112.4(10) . .
C3 C20 H20A 109.1 . .
C21 C20 H20A 109.1 . .
C3 C20 H20B 109.1 . .
C21 C20 H20B 109.1 . .
H20A C20 H20B 107.9 . .
C22 C21 C20 112.9(10) . .
C22 C21 H21A 109.0 . .
C20 C21 H21A 109.0 . .
C22 C21 H21B 109.0 . .
C20 C21 H21B 109.0 . .
H21A C21 H21B 107.8 . .
C21 C22 C23 110.8(10) . .
C21 C22 H22A 109.5 . .
C23 C22 H22A 109.5 . .
C21 C22 H22B 109.5 . .
C23 C22 H22B 109.5 . .
H22A C22 H22B 108.1 . .
C24 C23 C22 113.4(9) . .
C24 C23 H23A 108.9 . .
C22 C23 H23A 108.9 . .
C24 C23 H23B 108.9 . .
C22 C23 H23B 108.9 . .
H23A C23 H23B 107.7 . .
C25 C24 C23 111.9(10) . .
C25 C24 H24A 109.2 . .
C23 C24 H24A 109.2 . .
C25 C24 H24B 109.2 . .
C23 C24 H24B 109.2 . .
H24A C24 H24B 107.9 . .
C24 C25 H25A 109.5 . .
C24 C25 H25B 109.5 . .
H25A C25 H25B 109.5 . .
C24 C25 H25C 109.5 . .
H25A C25 H25C 109.5 . .
H25B C25 H25C 109.5 . .
O1 C27 C28 109.9(15) . .
O1 C27 H27A 109.7 . .
C28 C27 H27A 109.7 . .
O1 C27 H27B 109.7 . .
C28 C27 H27B 109.7 . .
H27A C27 H27B 108.2 . .
C29 C28 C27 122.0(13) . .
C29 C28 H28A 106.8 . .
C27 C28 H28A 106.8 . .
C29 C28 H28B 106.8 . .
C27 C28 H28B 106.8 . .
H28A C28 H28B 106.7 . .
C30 C29 C28 126.4(16) . .
C30 C29 H29A 105.7 . .
C28 C29 H29A 105.7 . .
C30 C29 H29B 105.7 . .
C28 C29 H29B 105.7 . .
H29A C29 H29B 106.2 . .
C29 C30 C31 124.3(17) . .
C29 C30 H30A 106.2 . .
C31 C30 H30A 106.2 . .
C29 C30 H30B 106.2 . .
C31 C30 H30B 106.2 . .
H30A C30 H30B 106.4 . .
C30 C31 H31A 109.5 . .
C30 C31 H31B 109.5 . .
H31A C31 H31B 109.5 . .
C30 C31 H31C 109.5 . .
H31A C31 H31C 109.5 . .
H31B C31 H31C 109.5 . .
O2 C33 C34 110.4(16) . .
O2 C33 H33A 109.6 . .
C34 C33 H33A 109.6 . .
O2 C33 H33B 109.6 . .
C34 C33 H33B 109.6 . .
H33A C33 H33B 108.1 . .
C35 C34 C33 129.9(16) . .
C35 C34 H34A 104.8 . .
C33 C34 H34A 104.8 . .
C35 C34 H34B 104.8 . .
C33 C34 H34B 104.8 . .
H34A C34 H34B 105.8 . .
C34 C35 C36 129(2) . .
C34 C35 H35A 105.1 . .
C36 C35 H35A 105.1 . .
C34 C35 H35B 105.1 . .
C36 C35 H35B 105.1 . .
H35A C35 H35B 105.9 . .
C35 C36 C37 114(2) . .
C35 C36 H36A 108.8 . .
C37 C36 H36A 108.8 . .
C35 C36 H36B 108.8 . .
C37 C36 H36B 108.8 . .
H36A C36 H36B 107.6 . .
C36 C37 H37A 109.5 . .
C36 C37 H37B 109.5 . .
H37A C37 H37B 109.5 . .
C36 C37 H37C 109.5 . .
H37A C37 H37C 109.5 . .
H37B C37 H37C 109.5 . .
C19 C38 C39 112.5(9) . .
C19 C38 H38A 109.1 . .
C39 C38 H38A 109.1 . .
C19 C38 H38B 109.1 . .
C39 C38 H38B 109.1 . .
H38A C38 H38B 107.8 . .
C40 C39 C38 113.2(10) . .
C40 C39 H39A 108.9 . .
C38 C39 H39A 108.9 . .
C40 C39 H39B 108.9 . .
C38 C39 H39B 108.9 . .
H39A C39 H39B 107.8 . .
C41 C40 C39 113.1(10) . .
C41 C40 H40A 109.0 . .
C39 C40 H40A 109.0 . .
C41 C40 H40B 109.0 . .
C39 C40 H40B 109.0 . .
H40A C40 H40B 107.8 . .
C40 C41 C42 111.4(10) . .
C40 C41 H41A 109.3 . .
C42 C41 H41A 109.3 . .
C40 C41 H41B 109.3 . .
C42 C41 H41B 109.3 . .
H41A C41 H41B 108.0 . .
C41 C42 C43 113.0(10) . .
C41 C42 H42A 109.0 . .
C43 C42 H42A 109.0 . .
C41 C42 H42B 109.0 . .
C43 C42 H42B 109.0 . .
H42A C42 H42B 107.8 . .
C42 C43 H43A 109.5 . .
C42 C43 H43B 109.5 . .
H43A C43 H43B 109.5 . .
C42 C43 H43C 109.5 . .
H43A C43 H43C 109.5 . .
H43B C43 H43C 109.5 . .
C45 C44 S5 109.4(11) . .
C45 C44 H44 125.3 . .
S5 C44 H44 125.3 . .
C44 C45 C46 116.4(13) . .
C44 C45 H45 121.8 . .
C46 C45 H45 121.8 . .
C47 C46 C45 108.7(13) . .
C47 C46 C53 127.9(13) . .
C45 C46 C53 123.4(12) . .
C46 C47 C48 128.6(13) . .
C46 C47 S5 111.9(10) . .
C48 C47 S5 119.4(10) . .
C47 C48 C49 123.9(10) . .
C47 C48 S6 116.7(10) . 3_667
C49 C48 S6 119.3(9) . 3_667
C47 C48 C49B 116.7(10) . 3_667
C49 C48 C49B 119.3(9) . 3_667
S6 C48 C49B 0.0 3_667 3_667
C48 C49 C50 99.1(9) . .
C52 C50 C51 119.4(11) 3_667 .
C52 C50 C49 117.5(12) 3_667 .
C51 C50 C49 123.1(11) . .
O3 C51 C52 121.2(13) . .
O3 C51 C50 120.1(12) . .
C52 C51 C50 118.6(11) . .
C51 C52 C50 122.1(12) . 3_667
C51 C52 C49B 123.2(10) . .
C50 C52 C49B 114.7(10) 3_667 .
C46 C53 C54 111.4(10) . .
C46 C53 H53A 109.4 . .
C54 C53 H53A 109.4 . .
C46 C53 H53B 109.4 . .
C54 C53 H53B 109.4 . .
H53A C53 H53B 108.0 . .
C55 C54 C53 114.7(10) . .
C55 C54 H54A 108.6 . .
C53 C54 H54A 108.6 . .
C55 C54 H54B 108.6 . .
C53 C54 H54B 108.6 . .
H54A C54 H54B 107.6 . .
C54 C55 C56 113.9(10) . .
C54 C55 H55A 108.8 . .
C56 C55 H55A 108.8 . .
C54 C55 H55B 108.8 . .
C56 C55 H55B 108.8 . .
H55A C55 H55B 107.7 . .
C57 C56 C55 114.3(10) . .
C57 C56 H56A 108.7 . .
C55 C56 H56A 108.7 . .
C57 C56 H56B 108.7 . .
C55 C56 H56B 108.7 . .
H56A C56 H56B 107.6 . .
C56 C57 C58 112.7(10) . .
C56 C57 H57A 109.0 . .
C58 C57 H57A 109.0 . .
C56 C57 H57B 109.0 . .
C58 C57 H57B 109.0 . .
H57A C57 H57B 107.8 . .
C57 C58 H58A 109.5 . .
C57 C58 H58B 109.5 . .
H58A C58 H58B 109.5 . .
C57 C58 H58C 109.5 . .
H58A C58 H58C 109.5 . .
H58B C58 H58C 109.5 . .
O3 C60 C61 109.3(9) . .
O3 C60 H60A 109.8 . .
C61 C60 H60A 109.8 . .
O3 C60 H60B 109.8 . .
C61 C60 H60B 109.8 . .
H60A C60 H60B 108.3 . .
C60 C61 C62 114.1(10) . .
C60 C61 H61A 108.7 . .
C62 C61 H61A 108.7 . .
C60 C61 H61B 108.7 . .
C62 C61 H61B 108.7 . .
H61A C61 H61B 107.6 . .
C63 C62 C61 114.7(10) . .
C63 C62 H62A 108.6 . .
C61 C62 H62A 108.6 . .
C63 C62 H62B 108.6 . .
C61 C62 H62B 108.6 . .
H62A C62 H62B 107.6 . .
C62 C63 C64 113.5(10) . .
C62 C63 H63A 108.9 . .
C64 C63 H63A 108.9 . .
C62 C63 H63B 108.9 . .
C64 C63 H63B 108.9 . .
H63A C63 H63B 107.7 . .
C63 C64 H64A 109.5 . .
C63 C64 H64B 109.5 . .
H64A C64 H64B 109.5 . .
C63 C64 H64C 109.5 . .
H64A C64 H64C 109.5 . .
H64B C64 H64C 109.5 . .
C9 C6B C5 88.5(7) . .
C11 C13B C12 88.8(7) . .
C52 C49B C48 89.3(7) . 3_667
C27 O1 C10 112.5(14) . .
C33 O2 C15 111.8(15) . .
C51 O3 C60 115.7(8) . .
C1 S1 C4 90.5(6) . .
C17 S4 C16 92.6(7) . .
C44 S5 C47 93.5(7) . .

loop_
_geom_bond_atom_site_label_1
_geom_bond_atom_site_label_2
_geom_bond_distance
_geom_bond_site_symmetry_2
C1 C2 1.343(17) .
C1 S1 1.697(13) .
C1 H1 0.9500 .
C2 C3 1.415(16) .
C2 H2 0.9500 .
C3 C4 1.335(15) .
C3 C20 1.540(17) .
C4 C5 1.491(17) .
C4 S1 1.729(13) .
C5 C6 1.646(16) .
C5 C6B 1.767(12) .
C6 C8 1.582(14) .
C8 C10 1.377(18) .
C8 C9 1.401(18) .
C9 C15 1.372(17) .
C9 C6B 1.736(15) .
C10 O1 1.423(15) .
C10 C11 1.450(17) .
C11 C14 1.414(16) .
C11 C13B 1.680(13) .
C12 C16 1.478(17) .
C12 C13 1.574(16) .
C12 C13B 1.738(12) .
C13 C14 1.642(15) .
C14 C15 1.356(17) .
C15 O2 1.461(16) .
C16 C19 1.388(16) .
C16 S4 1.770(13) .
C17 C18 1.356(18) .
C17 S4 1.711(12) .
C17 H17 0.9500 .
C18 C19 1.422(18) .
C18 H18 0.9500 .
C19 C38 1.506(16) .
C20 C21 1.546(15) .
C20 H20A 0.9900 .
C20 H20B 0.9900 .
C21 C22 1.499(17) .
C21 H21A 0.9900 .
C21 H21B 0.9900 .
C22 C23 1.552(15) .
C22 H22A 0.9900 .
C22 H22B 0.9900 .
C23 C24 1.532(16) .
C23 H23A 0.9900 .
C23 H23B 0.9900 .
C24 C25 1.516(15) .
C24 H24A 0.9900 .
C24 H24B 0.9900 .
C25 H25A 0.9800 .
C25 H25B 0.9800 .
C25 H25C 0.9800 .
C27 O1 1.315(17) .
C27 C28 1.55(2) .
C27 H27A 0.9900 .
C27 H27B 0.9900 .
C28 C29 1.499(19) .
C28 H28A 0.9900 .
C28 H28B 0.9900 .
C29 C30 1.29(2) .
C29 H29A 0.9900 .
C29 H29B 0.9900 .
C30 C31 1.47(2) .
C30 H30A 0.9900 .
C30 H30B 0.9900 .
C31 H31A 0.9800 .
C31 H31B 0.9800 .
C31 H31C 0.9800 .
C33 O2 1.282(16) .
C33 C34 1.55(2) .
C33 H33A 0.9900 .
C33 H33B 0.9900 .
C34 C35 1.31(2) .
C34 H34A 0.9900 .
C34 H34B 0.9900 .
C35 C36 1.40(2) .
C35 H35A 0.9900 .
C35 H35B 0.9900 .
C36 C37 1.45(2) .
C36 H36A 0.9900 .
C36 H36B 0.9900 .
C37 H37A 0.9800 .
C37 H37B 0.9800 .
C37 H37C 0.9800 .
C38 C39 1.536(15) .
C38 H38A 0.9900 .
C38 H38B 0.9900 .
C39 C40 1.530(15) .
C39 H39A 0.9900 .
C39 H39B 0.9900 .
C40 C41 1.499(17) .
C40 H40A 0.9900 .
C40 H40B 0.9900 .
C41 C42 1.547(16) .
C41 H41A 0.9900 .
C41 H41B 0.9900 .
C42 C43 1.558(18) .
C42 H42A 0.9900 .
C42 H42B 0.9900 .
C43 H43A 0.9800 .
C43 H43B 0.9800 .
C43 H43C 0.9800 .
C44 C45 1.365(18) .
C44 S5 1.706(14) .
C44 H44 0.9500 .
C45 C46 1.453(18) .
C45 H45 0.9500 .
C46 C47 1.389(16) .
C46 C53 1.486(17) .
C47 C48 1.478(17) .
C47 S5 1.735(13) .
C48 C49 1.532(16) .
C48 S6 1.768(12) 3_667
C48 C49B 1.768(12) 3_667
C49 C50 1.547(15) .
C50 C52 1.409(16) 3_667
C50 C51 1.407(18) .
C51 O3 1.366(14) .
C51 C52 1.371(17) .
C52 C50 1.409(16) 3_667
C52 C49B 1.722(14) .
C53 C54 1.517(15) .
C53 H53A 0.9900 .
C53 H53B 0.9900 .
C54 C55 1.516(16) .
C54 H54A 0.9900 .
C54 H54B 0.9900 .
C55 C56 1.530(15) .
C55 H55A 0.9900 .
C55 H55B 0.9900 .
C56 C57 1.526(17) .
C56 H56A 0.9900 .
C56 H56B 0.9900 .
C57 C58 1.523(16) .
C57 H57A 0.9900 .
C57 H57B 0.9900 .
C58 H58A 0.9800 .
C58 H58B 0.9800 .
C58 H58C 0.9800 .
C60 O3 1.466(13) .
C60 C61 1.486(15) .
C60 H60A 0.9900 .
C60 H60B 0.9900 .
C61 C62 1.524(16) .
C61 H61A 0.9900 .
C61 H61B 0.9900 .
C62 C63 1.505(14) .
C62 H62A 0.9900 .
C62 H62B 0.9900 .
C63 C64 1.527(16) .
C63 H63A 0.9900 .
C63 H63B 0.9900 .
C64 H64A 0.9800 .
C64 H64B 0.9800 .
C64 H64C 0.9800 .
C49B C48 1.768(12) 3_667

loop_
_geom_torsion_atom_site_label_1
_geom_torsion_atom_site_label_2
_geom_torsion_atom_site_label_3
_geom_torsion_atom_site_label_4
_geom_torsion
_geom_torsion_site_symmetry_1
_geom_torsion_site_symmetry_4
S1 C1 C2 C3 1.2(14) . .
C1 C2 C3 C4 -0.8(15) . .
C1 C2 C3 C20 -178.7(11) . .
C2 C3 C4 C5 179.6(11) . .
C20 C3 C4 C5 -3(2) . .
C2 C3 C4 S1 0.0(13) . .
C20 C3 C4 S1 177.8(9) . .
C3 C4 C5 C6 37.6(17) . .
S1 C4 C5 C6 -142.8(8) . .
C3 C4 C5 C6B -149.8(11) . .
S1 C4 C5 C6B 29.8(12) . .
C4 C5 C6 C8 -179.3(10) . .
C6B C5 C6 C8 8.5(10) . .
C5 C6 C8 C10 176.4(12) . .
C5 C6 C8 C9 -6.4(13) . .
C10 C8 C9 C15 4(2) . .
C6 C8 C9 C15 -173.4(12) . .
C10 C8 C9 C6B 179.9(11) . .
C6 C8 C9 C6B 2.7(16) . .
C9 C8 C10 O1 168.8(11) . .
C6 C8 C10 O1 -14.0(17) . .
C9 C8 C10 C11 -4(2) . .
C6 C8 C10 C11 173.4(10) . .
C8 C10 C11 C14 3.6(19) . .
O1 C10 C11 C14 -168.0(12) . .
C8 C10 C11 C13B 179.1(10) . .
O1 C10 C11 C13B 8(2) . .
C16 C12 C13 C14 177.4(10) . .
C13B C12 C13 C14 -11.1(11) . .
C10 C11 C14 C15 -3.3(19) . .
C13B C11 C14 C15 -179.1(11) . .
C10 C11 C14 C13 173.1(10) . .
C13B C11 C14 C13 -2.7(14) . .
C12 C13 C14 C15 -176.0(13) . .
C12 C13 C14 C11 7.7(12) . .
C11 C14 C15 C9 3(2) . .
C13 C14 C15 C9 -172.7(12) . .
C11 C14 C15 O2 -168.1(11) . .
C13 C14 C15 O2 16(2) . .
C8 C9 C15 C14 -3(2) . .
C6B C9 C15 C14 -179.2(11) . .
C8 C9 C15 O2 167.1(12) . .
C6B C9 C15 O2 -9(2) . .
C13 C12 C16 C19 8(2) . .
C13B C12 C16 C19 -163.7(11) . .
C13 C12 C16 S4 -167.3(7) . .
C13B C12 C16 S4 20.7(13) . .
S4 C17 C18 C19 -1.8(15) . .
C12 C16 C19 C18 -178.3(12) . .
S4 C16 C19 C18 -2.4(13) . .
C12 C16 C19 C38 5(2) . .
S4 C16 C19 C38 -179.1(9) . .
C17 C18 C19 C16 2.8(17) . .
C17 C18 C19 C38 179.6(11) . .
C4 C3 C20 C21 -95.0(14) . .
C2 C3 C20 C21 82.6(14) . .
C3 C20 C21 C22 -179.2(10) . .
C20 C21 C22 C23 -175.7(10) . .
C21 C22 C23 C24 -174.1(10) . .
C22 C23 C24 C25 -175.3(10) . .
O1 C27 C28 C29 -54(3) . .
C27 C28 C29 C30 -166(3) . .
C28 C29 C30 C31 179(2) . .
O2 C33 C34 C35 35(4) . .
C33 C34 C35 C36 -174(2) . .
C34 C35 C36 C37 -155(3) . .
C16 C19 C38 C39 -92.9(14) . .
C18 C19 C38 C39 90.7(14) . .
C19 C38 C39 C40 -176.4(11) . .
C38 C39 C40 C41 -178.5(10) . .
C39 C40 C41 C42 -173.6(10) . .
C40 C41 C42 C43 -178.5(11) . .
S5 C44 C45 C46 -0.4(14) . .
C44 C45 C46 C47 1.0(15) . .
C44 C45 C46 C53 -179.1(11) . .
C45 C46 C47 C48 -177.5(11) . .
C53 C46 C47 C48 3(2) . .
C45 C46 C47 S5 -1.1(12) . .
C53 C46 C47 S5 179.0(9) . .
C46 C47 C48 C49 20.9(18) . .
S5 C47 C48 C49 -155.3(8) . .
C46 C47 C48 S6 -157.6(10) . 3_667
S5 C47 C48 S6 26.2(12) . 3_667
C46 C47 C48 C49B -157.6(10) . 3_667
S5 C47 C48 C49B 26.2(12) . 3_667
C47 C48 C49 C50 179.4(10) . .
S6 C48 C49 C50 -2.1(10) 3_667 .
C49B C48 C49 C50 -2.1(10) 3_667 .
C48 C49 C50 C52 0.6(12) . 3_667
C48 C49 C50 C51 -179.2(10) . .
C52 C50 C51 O3 -176.6(9) 3_667 .
C49 C50 C51 O3 3.2(16) . .
C52 C50 C51 C52 -0.5(18) 3_667 .
C49 C50 C51 C52 179.3(10) . .
O3 C51 C52 C50 176.5(9) . 3_667
C50 C51 C52 C50 0.5(19) . 3_667
O3 C51 C52 C49B -3.0(16) . .
C50 C51 C52 C49B -179.1(8) . .
C47 C46 C53 C54 -93.5(14) . .
C45 C46 C53 C54 86.6(14) . .
C46 C53 C54 C55 -175.1(11) . .
C53 C54 C55 C56 -174.1(10) . .
C54 C55 C56 C57 -179.0(10) . .
C55 C56 C57 C58 -178.5(10) . .
O3 C60 C61 C62 66.1(14) . .
C60 C61 C62 C63 -177.5(11) . .
C61 C62 C63 C64 -179.7(11) . .
C15 C9 C6B C5 178.4(13) . .
C8 C9 C6B C5 2.5(11) . .
C4 C5 C6B C9 -179.9(9) . .
C6 C5 C6B C9 -7.2(9) . .
C14 C11 C13B C12 -3.4(10) . .
C10 C11 C13B C12 -178.9(11) . .
C16 C12 C13B C11 -178.5(9) . .
C13 C12 C13B C11 9.6(9) . .
C51 C52 C49B C48 -178.5(10) . 3_667
C50 C52 C49B C48 1.9(9) 3_667 3_667
C28 C27 O1 C10 -158.8(14) . .
C8 C10 O1 C27 131.7(15) . .
C11 C10 O1 C27 -56(2) . .
C34 C33 O2 C15 164.9(16) . .
C14 C15 O2 C33 -108.9(17) . .
C9 C15 O2 C33 79.9(19) . .
C52 C51 O3 C60 113.5(13) . .
C50 C51 O3 C60 -70.5(14) . .
C61 C60 O3 C51 151.3(11) . .
C2 C1 S1 C4 -1.0(10) . .
C3 C4 S1 C1 0.6(9) . .
C5 C4 S1 C1 -179.1(9) . .
C18 C17 S4 C16 0.4(11) . .
C19 C16 S4 C17 1.2(9) . .
C12 C16 S4 C17 177.8(10) . .
C45 C44 S5 C47 -0.2(10) . .
C46 C47 S5 C44 0.8(9) . .
C48 C47 S5 C44 177.6(9) . .
